data_7132290
loop_
_publ_author_name
'Reddy, Mandapati Bhargava'
'McGarrigle, Eoghan M.'

_publ_section_title
;
 Visible-light-induced bifunctionalisation of (homo)propargylic amines
 with CO<sub>2</sub> and arylsulfinates.
;
_journal_name_full 'Chemical communications (Cambridge, England)'
_journal_paper_doi 10.1039/d3cc04160c
_journal_year 2023
_chemical_formula_moiety 'C18 H17 N O4 S'
_chemical_formula_sum 'C18 H17 N O4 S'
_chemical_formula_weight 343.38
_space_group_crystal_system monoclinic
_space_group_IT_number 14
_space_group_name_Hall '-P 2ybc'
_space_group_name_H-M_alt 'P 1 21/c 1'
_atom_sites_solution_hydrogens geom
_atom_sites_solution_primary dual
_audit_creation_date 2023-05-16
_audit_creation_method
;
Olex2 1.5-ac5-024
(compiled 2022.04.12 svn.rca3783a0 for Rigaku Oxford Diffraction, GUI svn.r6498)
;
_audit_update_record
;
2023-08-08 deposited with the CCDC.	2023-10-23 downloaded from the CCDC.
;
_cell_angle_alpha 90
_cell_angle_beta 102.2920(10)
_cell_angle_gamma 90
_cell_formula_units_Z 4
_cell_length_a 12.30520(10)
_cell_length_b 7.33200(10)
_cell_length_c 18.7530(2)
_cell_measurement_reflns_used 11707
_cell_measurement_temperature 104.4(5)
_cell_measurement_theta_max 72.6420
_cell_measurement_theta_min 3.6500
_cell_volume 1653.14(3)
_computing_cell_refinement 'CrysAlisPro 1.171.42.75a (Rigaku OD, 2022)'
_computing_data_collection 'CrysAlisPro 1.171.42.75a (Rigaku OD, 2022)'
_computing_data_reduction 'CrysAlisPro 1.171.42.75a (Rigaku OD, 2022)'
_computing_molecular_graphics 'Olex2 1.5-ac5-024 (Dolomanov et al., 2009)'
_computing_publication_material 'Olex2 1.5-ac5-024 (Dolomanov et al., 2009)'
_computing_structure_refinement 'SHELXL 2018/3 (Sheldrick, 2015)'
_computing_structure_solution 'SHELXT 2018/2 (Sheldrick, 2018)'
_diffrn_ambient_environment N~2~
_diffrn_ambient_temperature 104.4(5)
_diffrn_detector 'CCD plate'
_diffrn_detector_area_resol_mean 10.3196
_diffrn_detector_type Atlas
_diffrn_measured_fraction_theta_full 0.999
_diffrn_measured_fraction_theta_max 0.985
_diffrn_measurement_details
;
List of Runs (angles in degrees, time in seconds):

  # Type    Start    End  Width  t~exp~   \w     \q     \k     \f   Frames
#--------------------------------------------------------------------------
  1  \w   -104.00 -17.00   1.00    4.34    --  -42.33 149.00 -59.00   87
  2  \w   -115.00 -62.00   1.00    4.34    --  -42.33-149.00-106.00   53
  3  \w    -85.00  -3.00   1.00    4.34    --  -42.33 122.00 137.00   82
  4  \w     39.00 114.00   1.00    4.34    --   42.33-149.00-106.00   75
  5  \w     39.00 129.00   1.00   17.34    --  104.49-149.00-106.00   90
  6  \w     99.00 176.00   1.00   17.34    --  104.49 122.00 137.00   77
  7  \w     33.00 111.00   1.00   17.34    --  104.49-122.00  56.00   78
  8  \w     83.00 167.00   1.00   17.34    --  104.49 149.00 -59.00   84
  9  \w   -115.00 -14.00   1.00    4.34    --  -42.33 -57.00-150.00  101
 10  \w   -117.00 -18.00   1.00    4.34    --  -42.33 -37.00 -60.00   99
 11  \w    103.00 178.00   1.00   17.34    --  104.49  77.00   0.00   75
 12  \w     31.00 109.00   1.00   17.34    --  104.49-111.00 150.00   78
 13  \w     28.00 137.00   1.00   17.34    --  104.49 -77.00  60.00  109
 14  \w    103.00 178.00   1.00   17.34    --  104.49  77.00-120.00   75
 15  \w    103.00 178.00   1.00   17.34    --  104.49  77.00-180.00   75
 16  \w    103.00 178.00   1.00   17.34    --  104.49  77.00 -30.00   75
 17  \w    103.00 178.00   1.00   17.34    --  104.49  77.00  30.00   75
 18  \w   -115.00 -14.00   1.00    4.34    --  -42.33 -57.00   0.00  101
 19  \w   -115.00 -14.00   1.00    4.34    --  -42.33 -57.00 -90.00  101
 20  \w   -115.00 -14.00   1.00    4.34    --  -42.33 -57.00  90.00  101
 21  \w   -115.00 -14.00   1.00    4.34    --  -42.33 -57.00 150.00  101
 22  \w    -67.00  32.00   1.00    4.34    --  -42.33  37.00   0.00   99
 23  \w     75.00 177.00   1.00   17.34    --  104.49  61.00 -60.00  102
 24  \w     76.00 178.00   1.00   17.34    --  104.49  30.00 120.00  102
 25  \w     76.00 178.00   1.00   17.34    --  104.49  30.00-150.00  102
 26  \w     31.00 109.00   1.00   17.34    --  104.49-111.00 -30.00   78
;
_diffrn_measurement_device 'four-circle diffractometer'
_diffrn_measurement_device_type 'SuperNova, Dual, Cu at home/near, Atlas'
_diffrn_measurement_method '\w scans'
_diffrn_orient_matrix_type 'CrysAlisPro convention (1999,Acta A55,543-557)'
_diffrn_orient_matrix_UB_11 0.1136838000
_diffrn_orient_matrix_UB_12 0.0232937000
_diffrn_orient_matrix_UB_13 -0.0208689000
_diffrn_orient_matrix_UB_21 0.0071415000
_diffrn_orient_matrix_UB_22 -0.2078534000
_diffrn_orient_matrix_UB_23 -0.0101651000
_diffrn_orient_matrix_UB_31 -0.0586322000
_diffrn_orient_matrix_UB_32 0.0202750000
_diffrn_orient_matrix_UB_33 -0.0808155000
_diffrn_radiation_monochromator mirror
_diffrn_radiation_probe x-ray
_diffrn_radiation_type 'Cu K\a'
_diffrn_radiation_wavelength 1.54184
_diffrn_reflns_av_R_equivalents 0.0364
_diffrn_reflns_av_unetI/netI 0.0185
_diffrn_reflns_Laue_measured_fraction_full 0.999
_diffrn_reflns_Laue_measured_fraction_max 0.985
_diffrn_reflns_limit_h_max 15
_diffrn_reflns_limit_h_min -15
_diffrn_reflns_limit_k_max 8
_diffrn_reflns_limit_k_min -9
_diffrn_reflns_limit_l_max 19
_diffrn_reflns_limit_l_min -23
_diffrn_reflns_number 22109
_diffrn_reflns_point_group_measured_fraction_full 0.999
_diffrn_reflns_point_group_measured_fraction_max 0.985
_diffrn_reflns_theta_full 67.684
_diffrn_reflns_theta_max 72.687
_diffrn_reflns_theta_min 3.676
_diffrn_source 'micro-focus sealed X-ray tube'
_diffrn_source_type 'SuperNova (Cu) X-ray Source'
_exptl_absorpt_coefficient_mu 1.933
_exptl_absorpt_correction_T_max 1.000
_exptl_absorpt_correction_T_min 0.785
_exptl_absorpt_correction_type gaussian
_exptl_absorpt_process_details
;
CrysAlisPro 1.171.42.75a (Rigaku Oxford Diffraction, 2022)
Numerical absorption correction based on gaussian integration over
a multifaceted crystal model
Empirical absorption correction using spherical harmonics,
implemented in SCALE3 ABSPACK scaling algorithm.
;
_exptl_crystal_colour 'translucent intense colourless'
_exptl_crystal_density_diffrn 1.380
_exptl_crystal_description block
_exptl_crystal_F_000 720
_exptl_crystal_size_max 0.18
_exptl_crystal_size_mid 0.12
_exptl_crystal_size_min 0.05
_refine_diff_density_max 0.445
_refine_diff_density_min -0.476
_refine_diff_density_rms 0.046
_refine_ls_extinction_method none
_refine_ls_goodness_of_fit_ref 1.040
_refine_ls_hydrogen_treatment constr
_refine_ls_matrix_type full
_refine_ls_number_parameters 218
_refine_ls_number_reflns 3235
_refine_ls_number_restraints 0
_refine_ls_restrained_S_all 1.040
_refine_ls_R_factor_all 0.0377
_refine_ls_R_factor_gt 0.0322
_refine_ls_shift/su_max 0.000
_refine_ls_shift/su_mean 0.000
_refine_ls_structure_factor_coef Fsqd
_refine_ls_weighting_details 'w=1/[\s^2^(Fo^2^)+(0.0443P)^2^+0.8343P] where P=(Fo^2^+2Fc^2^)/3'
_refine_ls_weighting_scheme calc
_refine_ls_wR_factor_gt 0.0832
_refine_ls_wR_factor_ref 0.0877
_reflns_Friedel_coverage 0.000
_reflns_number_gt 2873
_reflns_number_total 3235
_reflns_threshold_expression 'I > 2\s(I)'
_cod_data_source_file d3cc04160c3.cif
_cod_data_source_block BR-2-44A_exp_1233
_cod_database_code 7132290
_shelx_shelxl_version_number 2018/3
_chemical_oxdiff_formula C18H17NO4S
_chemical_oxdiff_usercomment BR-2-44A_BhargavaReddy_McGarribleGroup
_shelx_space_group_comment
;
The symmetry employed for this shelxl refinement is uniquely defined
by the following loop, which should always be used as a source of
symmetry information in preference to the above space-group names.
They are only intended as comments.
;
_shelx_estimated_absorpt_t_max 0.910
_shelx_estimated_absorpt_t_min 0.722
_olex2_refinement_description
;
1. Fixed Uiso
 At 1.2 times of:
  All C(H) groups, All C(H,H) groups
 At 1.5 times of:
  All C(H,H,H) groups
2.a Secondary CH2 refined with riding coordinates:
 C7(H7A,H7B), C11(H11A,H11B)
2.b Aromatic/amide H refined with riding coordinates:
 C2(H2), C3(H3), C4(H4), C5(H5), C6(H6), C10(H10), C13(H13), C14(H14),
 C16(H16), C17(H17)
2.c Idealised Me refined as rotating group:
 C18(H18A,H18B,H18C)
;
_olex2_submission_special_instructions 'No special instructions were received'
_oxdiff_exptl_absorpt_empirical_details
;
Empirical correction (ABSPACK) includes:
- Absorption correction using spherical harmonics
- Frame scaling
;
_oxdiff_exptl_absorpt_empirical_full_max 1.670
_oxdiff_exptl_absorpt_empirical_full_min 0.432

loop_
_space_group_symop_operation_xyz
'x, y, z'
'-x, y+1/2, -z+1/2'
'-x, -y, -z'
'x, -y-1/2, z-1/2'

loop_
_atom_site_label
_atom_site_type_symbol
_atom_site_fract_x
_atom_site_fract_y
_atom_site_fract_z
_atom_site_U_iso_or_equiv
_atom_site_adp_type
_atom_site_occupancy
_atom_site_site_symmetry_order
_atom_site_calc_flag
_atom_site_refinement_flags_posn
_atom_site_refinement_flags_adp
_atom_site_refinement_flags_occupancy
_atom_site_disorder_assembly
_atom_site_disorder_group
S1 S 0.66362(3) 0.57758(5) 0.38242(2) 0.01979(11) Uani 1 1 d . . . . .
O1 O 0.47133(8) 0.92584(14) 0.33631(6) 0.0219(2) Uani 1 1 d . . . . .
O2 O 0.40758(9) 1.20564(15) 0.36025(7) 0.0323(3) Uani 1 1 d . . . . .
O3 O 0.71977(8) 0.74922(15) 0.38139(6) 0.0257(2) Uani 1 1 d . . . . .
O4 O 0.66137(9) 0.49670(16) 0.45226(6) 0.0276(3) Uani 1 1 d . . . . .
N1 N 0.38814(9) 0.94616(18) 0.42854(7) 0.0214(3) Uani 1 1 d . . . . .
C1 C 0.20152(12) 0.9967(2) 0.45452(8) 0.0226(3) Uani 1 1 d . . . . .
C2 C 0.15296(13) 0.8291(2) 0.46237(9) 0.0262(3) Uani 1 1 d . . . . .
H2 H 0.197375 0.730953 0.485390 0.031 Uiso 1 1 calc R U . . .
C3 C 0.03895(13) 0.8047(2) 0.43646(9) 0.0304(4) Uani 1 1 d . . . . .
H3 H 0.005957 0.689710 0.441728 0.036 Uiso 1 1 calc R U . . .
C4 C -0.02609(12) 0.9469(3) 0.40324(9) 0.0321(4) Uani 1 1 d . . . . .
H4 H -0.103623 0.929639 0.385330 0.038 Uiso 1 1 calc R U . . .
C5 C 0.02206(14) 1.1149(3) 0.39606(9) 0.0324(4) Uani 1 1 d . . . . .
H5 H -0.022582 1.213260 0.373407 0.039 Uiso 1 1 calc R U . . .
C6 C 0.13550(13) 1.1397(2) 0.42196(9) 0.0270(3) Uani 1 1 d . . . . .
H6 H 0.168060 1.255441 0.417340 0.032 Uiso 1 1 calc R U . . .
C7 C 0.32546(12) 1.0236(2) 0.47996(8) 0.0262(3) Uani 1 1 d . . . . .
H7A H 0.341630 1.155705 0.485749 0.031 Uiso 1 1 calc R U . . .
H7B H 0.350466 0.965166 0.528259 0.031 Uiso 1 1 calc R U . . .
C8 C 0.41912(11) 1.0451(2) 0.37483(9) 0.0226(3) Uani 1 1 d . . . . .
C9 C 0.46804(11) 0.7530(2) 0.36665(8) 0.0200(3) Uani 1 1 d . . . . .
C10 C 0.41775(11) 0.7641(2) 0.42273(8) 0.0223(3) Uani 1 1 d . . . . .
H10 H 0.404552 0.666412 0.453071 0.027 Uiso 1 1 calc R U . . .
C11 C 0.52165(12) 0.6034(2) 0.33402(8) 0.0225(3) Uani 1 1 d . . . . .
H11A H 0.519571 0.630762 0.282050 0.027 Uiso 1 1 calc R U . . .
H11B H 0.480625 0.488216 0.336471 0.027 Uiso 1 1 calc R U . . .
C12 C 0.71795(11) 0.4196(2) 0.32874(8) 0.0199(3) Uani 1 1 d . . . . .
C13 C 0.78597(12) 0.4780(2) 0.28268(8) 0.0231(3) Uani 1 1 d . . . . .
H13 H 0.805987 0.602867 0.281154 0.028 Uiso 1 1 calc R U . . .
C14 C 0.82409(12) 0.3502(2) 0.23894(9) 0.0252(3) Uani 1 1 d . . . . .
H14 H 0.871167 0.388342 0.207660 0.030 Uiso 1 1 calc R U . . .
C15 C 0.79421(13) 0.1669(2) 0.24033(9) 0.0256(3) Uani 1 1 d . . . . .
C16 C 0.72438(12) 0.1130(2) 0.28613(9) 0.0248(3) Uani 1 1 d . . . . .
H16 H 0.702565 -0.011199 0.286806 0.030 Uiso 1 1 calc R U . . .
C17 C 0.68649(12) 0.2375(2) 0.33050(8) 0.0233(3) Uani 1 1 d . . . . .
H17 H 0.639522 0.199404 0.361846 0.028 Uiso 1 1 calc R U . . .
C18 C 0.83604(16) 0.0266(3) 0.19414(10) 0.0372(4) Uani 1 1 d . . . . .
H18A H 0.776585 -0.060867 0.175373 0.056 Uiso 1 1 calc R U . . .
H18B H 0.899672 -0.037935 0.223785 0.056 Uiso 1 1 calc R U . . .
H18C H 0.859115 0.087061 0.153173 0.056 Uiso 1 1 calc R U . . .

loop_
_atom_site_aniso_label
_atom_site_aniso_U_11
_atom_site_aniso_U_22
_atom_site_aniso_U_33
_atom_site_aniso_U_23
_atom_site_aniso_U_13
_atom_site_aniso_U_12
S1 0.01659(17) 0.02167(19) 0.02117(19) 0.00146(14) 0.00414(13) 0.00081(13)
O1 0.0208(5) 0.0209(5) 0.0262(6) 0.0021(4) 0.0097(4) 0.0009(4)
O2 0.0302(6) 0.0210(6) 0.0491(7) 0.0021(5) 0.0160(5) 0.0005(5)
O3 0.0227(5) 0.0235(5) 0.0309(6) -0.0031(5) 0.0058(4) -0.0041(4)
O4 0.0284(5) 0.0322(6) 0.0234(6) 0.0065(5) 0.0086(4) 0.0062(5)
N1 0.0156(5) 0.0266(7) 0.0226(6) -0.0016(5) 0.0058(5) 0.0007(5)
C1 0.0184(7) 0.0315(8) 0.0193(7) -0.0016(6) 0.0070(5) 0.0019(6)
C2 0.0235(7) 0.0285(8) 0.0271(8) 0.0026(7) 0.0068(6) 0.0037(6)
C3 0.0253(8) 0.0358(9) 0.0316(9) -0.0019(7) 0.0098(7) -0.0061(7)
C4 0.0160(7) 0.0494(10) 0.0306(9) -0.0022(8) 0.0046(6) 0.0005(7)
C5 0.0253(8) 0.0400(10) 0.0312(9) 0.0055(7) 0.0043(7) 0.0101(7)
C6 0.0258(7) 0.0298(8) 0.0269(8) 0.0030(7) 0.0086(6) 0.0017(6)
C7 0.0189(7) 0.0382(9) 0.0227(8) -0.0059(7) 0.0066(6) 0.0009(6)
C8 0.0154(6) 0.0250(8) 0.0279(8) -0.0004(6) 0.0059(6) -0.0012(6)
C9 0.0162(6) 0.0198(7) 0.0234(7) 0.0025(6) 0.0027(5) -0.0009(5)
C10 0.0163(6) 0.0250(8) 0.0253(8) 0.0039(6) 0.0039(6) 0.0002(6)
C11 0.0172(6) 0.0237(7) 0.0256(8) -0.0005(6) 0.0026(6) 0.0010(6)
C12 0.0164(6) 0.0220(7) 0.0208(7) 0.0018(6) 0.0030(5) 0.0018(5)
C13 0.0205(7) 0.0230(7) 0.0261(8) 0.0031(6) 0.0055(6) -0.0009(6)
C14 0.0221(7) 0.0295(8) 0.0256(8) 0.0037(6) 0.0085(6) 0.0021(6)
C15 0.0242(7) 0.0262(8) 0.0250(8) 0.0007(6) 0.0021(6) 0.0059(6)
C16 0.0234(7) 0.0217(7) 0.0271(8) 0.0032(6) 0.0007(6) 0.0012(6)
C17 0.0196(7) 0.0235(7) 0.0267(8) 0.0051(6) 0.0050(6) -0.0003(6)
C18 0.0429(10) 0.0326(9) 0.0380(10) -0.0030(8) 0.0131(8) 0.0082(8)

loop_
_atom_type_symbol
_atom_type_description
_atom_type_scat_dispersion_real
_atom_type_scat_dispersion_imag
_atom_type_scat_source
C C 0.0181 0.0091 'International Tables Vol C Tables 4.2.6.8 and 6.1.1.4'
H H 0.0000 0.0000 'International Tables Vol C Tables 4.2.6.8 and 6.1.1.4'
N N 0.0311 0.0180 'International Tables Vol C Tables 4.2.6.8 and 6.1.1.4'
O O 0.0492 0.0322 'International Tables Vol C Tables 4.2.6.8 and 6.1.1.4'
S S 0.3331 0.5567 'International Tables Vol C Tables 4.2.6.8 and 6.1.1.4'

loop_
_exptl_crystal_face_index_h
_exptl_crystal_face_index_k
_exptl_crystal_face_index_l
_exptl_crystal_face_perp_dist
-2 0 -11 0.0581
-3 4 2 0.0483
3 -4 1 0.0488
1 1 11 0.0879
4 4 0 0.0452
-4 -4 2 0.0520
-3 0 -10 0.0565
3 0 10 0.0825
8 0 -2 0.0235
-8 0 2 0.0217

loop_
_geom_angle_atom_site_label_1
_geom_angle_atom_site_label_2
_geom_angle_atom_site_label_3
_geom_angle
_geom_angle_site_symmetry_1
_geom_angle_site_symmetry_3
_geom_angle_publ_flag
O3 S1 O4 118.29(7) . . ?
O3 S1 C11 108.59(7) . . ?
O3 S1 C12 109.07(7) . . ?
O4 S1 C11 107.27(7) . . ?
O4 S1 C12 109.40(7) . . ?
C12 S1 C11 103.14(7) . . ?
C8 O1 C9 107.83(11) . . ?
C8 N1 C7 123.24(13) . . ?
C8 N1 C10 109.50(12) . . ?
C10 N1 C7 127.10(13) . . ?
C2 C1 C7 120.73(14) . . ?
C6 C1 C2 119.43(14) . . ?
C6 C1 C7 119.83(15) . . ?
C1 C2 C3 120.03(15) . . ?
C4 C3 C2 120.28(16) . . ?
C3 C4 C5 119.78(15) . . ?
C4 C5 C6 120.06(16) . . ?
C1 C6 C5 120.40(16) . . ?
N1 C7 C1 112.17(12) . . ?
O2 C8 O1 123.00(14) . . ?
O2 C8 N1 130.43(15) . . ?
N1 C8 O1 106.57(13) . . ?
O1 C9 C11 116.85(12) . . ?
C10 C9 O1 109.00(13) . . ?
C10 C9 C11 134.10(14) . . ?
C9 C10 N1 107.07(13) . . ?
C9 C11 S1 109.90(10) . . ?
C13 C12 S1 120.32(12) . . ?
C17 C12 S1 118.48(11) . . ?
C17 C12 C13 121.11(14) . . ?
C14 C13 C12 118.78(14) . . ?
C13 C14 C15 120.97(14) . . ?
C14 C15 C16 118.95(15) . . ?
C14 C15 C18 121.62(15) . . ?
C16 C15 C18 119.42(15) . . ?
C17 C16 C15 120.94(14) . . ?
C16 C17 C12 119.23(14) . . ?

loop_
_geom_bond_atom_site_label_1
_geom_bond_atom_site_label_2
_geom_bond_distance
_geom_bond_site_symmetry_2
_geom_bond_publ_flag
S1 O3 1.4378(11) . ?
S1 O4 1.4433(11) . ?
S1 C11 1.7990(14) . ?
S1 C12 1.7574(15) . ?
O1 C8 1.3773(18) . ?
O1 C9 1.3933(17) . ?
O2 C8 1.2098(19) . ?
N1 C7 1.4710(18) . ?
N1 C8 1.360(2) . ?
N1 C10 1.3940(19) . ?
C1 C2 1.388(2) . ?
C1 C6 1.386(2) . ?
C1 C7 1.5109(19) . ?
C2 C3 1.395(2) . ?
C3 C4 1.379(3) . ?
C4 C5 1.386(3) . ?
C5 C6 1.389(2) . ?
C9 C10 1.332(2) . ?
C9 C11 1.478(2) . ?
C12 C13 1.392(2) . ?
C12 C17 1.392(2) . ?
C13 C14 1.391(2) . ?
C14 C15 1.395(2) . ?
C15 C16 1.395(2) . ?
C15 C18 1.505(2) . ?
C16 C17 1.382(2) . ?

loop_
_exptl_oxdiff_crystal_face_indexfrac_h
_exptl_oxdiff_crystal_face_indexfrac_k
_exptl_oxdiff_crystal_face_indexfrac_l
_exptl_oxdiff_crystal_face_x
_exptl_oxdiff_crystal_face_y
_exptl_oxdiff_crystal_face_z
-1.6977 -0.1543 -11.0646 0.0343 0.1324 0.9906
-2.5350 4.4691 2.3752 -0.2337 -0.9712 0.0473
2.9603 -4.3721 0.6310 0.2215 0.9235 -0.3132
1.4016 0.6285 11.1493 -0.0587 -0.2340 -0.9705
4.0796 4.0603 -0.0167 0.5587 -0.8146 -0.1555
-3.7882 -4.1850 1.8096 -0.5659 0.8244 -0.0090
-2.6806 -0.2815 -10.3125 -0.0961 0.1442 0.9849
2.5789 0.1571 10.4132 0.0795 -0.1201 -0.9896
7.9782 0.0181 -1.9771 0.9487 0.0733 -0.3076
-7.9643 -0.0054 1.6536 -0.9401 -0.0726 0.3332
